data_4024614
loop_
_publ_author_name
'Carlos Saavedra'
'Rosendo Hern\'andez'
'Alicia Boto'
'Eleuterio \'Alvarez'

_publ_section_title
;
Catalytic, One-Pot Synthesis of \b-Amino Acids from \a-Amino Acids.
Preparation of \a,\b-Peptide Derivatives
;
_journal_name_full 'Journal of Organic Chemistry'
_journal_page_first 4655
_journal_page_last 4665
_journal_paper_doi 10.1021/jo9004487
_journal_volume 74
_journal_year 2009
_chemical_absolute_configuration syn
_chemical_formula_moiety 'C25 H32 N2 O4'
_chemical_formula_sum 'C25 H32 N2 O4'
_chemical_formula_weight 424.53
_chemical_name_systematic
; 
 ? 
;
_space_group_IT_number 19
_symmetry_cell_setting orthorhombic
_symmetry_space_group_name_Hall 'P 2ac 2ab'
_symmetry_space_group_name_H-M 'P 21 21 21'
_atom_sites_solution_hydrogens geom
_atom_sites_solution_primary direct
_atom_sites_solution_secondary difmap
_audit_creation_method SHELXL-97
_cell_angle_alpha 90.00
_cell_angle_beta 90.00
_cell_angle_gamma 90.00
_cell_formula_units_Z 4
_cell_length_a 9.7394(5)
_cell_length_b 13.3833(7)
_cell_length_c 19.0046(8)
_cell_measurement_reflns_used 8812
_cell_measurement_temperature 298(2)
_cell_measurement_theta_max 22.94
_cell_measurement_theta_min 2.59
_cell_volume 2477.2(2)
_computing_cell_refinement 'Bruker (2006). APEX 2. Version 2.1.'
_computing_data_collection 'Bruker (2006). APEX 2. Version 2.1.'
_computing_data_reduction 'Bruker (2006). APEX 2. Version 2.1.'
_computing_molecular_graphics 'XP, SHELXTL v. 6.14 (Bruker, 2003)'
_computing_publication_material 'XCIF, SHELXTL v. 6.14 (Bruker, 2003)'
_computing_structure_refinement 'XL, SHELXTL v. 6.14 (Bruker, 2003)'
_computing_structure_solution 'Bruker (2006). APEX 2. Version 2.1.'
_diffrn_ambient_temperature 298(2)
_diffrn_detector_area_resol_mean 8.26
_diffrn_measured_fraction_theta_full 0.960
_diffrn_measured_fraction_theta_max 0.960
_diffrn_measurement_device_type
;
 Bruker-Nonius X8kappa APEX II CCD area detector'
;
_diffrn_measurement_method 'phi and omega scans with narrow frames'
_diffrn_radiation_monochromator graphite
_diffrn_radiation_source 'fine-focus sealed tube'
_diffrn_radiation_type MoK\a
_diffrn_radiation_wavelength 0.71073
_diffrn_reflns_av_R_equivalents 0.0397
_diffrn_reflns_av_sigmaI/netI 0.0217
_diffrn_reflns_limit_h_max 5
_diffrn_reflns_limit_h_min -13
_diffrn_reflns_limit_k_max 19
_diffrn_reflns_limit_k_min -17
_diffrn_reflns_limit_l_max 26
_diffrn_reflns_limit_l_min -17
_diffrn_reflns_number 43562
_diffrn_reflns_theta_full 30.49
_diffrn_reflns_theta_max 30.49
_diffrn_reflns_theta_min 1.86
_diffrn_standards_decay_% 0
_exptl_absorpt_coefficient_mu 0.077
_exptl_absorpt_correction_T_max 0.9848
_exptl_absorpt_correction_T_min 0.9625
_exptl_absorpt_correction_type multi-scan
_exptl_absorpt_process_details
;
 SADABS, Bruker (2006). APEX 2. Version 2.1. Bruker Analytical
 X-ray Solutions, Madison, Wisconsin, USA.
;
_exptl_crystal_colour colourless
_exptl_crystal_density_diffrn 1.138
_exptl_crystal_density_method 'not measured'
_exptl_crystal_description prism
_exptl_crystal_F_000 912
_exptl_crystal_size_max 0.50
_exptl_crystal_size_mid 0.30
_exptl_crystal_size_min 0.20
_refine_diff_density_max 0.149
_refine_diff_density_min -0.172
_refine_diff_density_rms 0.039
_refine_ls_extinction_method none
_refine_ls_goodness_of_fit_ref 1.095
_refine_ls_hydrogen_treatment mixed
_refine_ls_matrix_type full
_refine_ls_number_parameters 293
_refine_ls_number_reflns 4044
_refine_ls_number_restraints 2
_refine_ls_restrained_S_all 1.095
_refine_ls_R_factor_all 0.0930
_refine_ls_R_factor_gt 0.0540
_refine_ls_shift/su_max 0.000
_refine_ls_shift/su_mean 0.000
_refine_ls_structure_factor_coef Fsqd
_refine_ls_weighting_details 'calc w=1/[\s^2^(Fo^2^)+(0.0571P)^2^+0.3832P] where P=(Fo^2^+2Fc^2^)/3'
_refine_ls_weighting_scheme calc
_refine_ls_wR_factor_gt 0.1167
_refine_ls_wR_factor_ref 0.1459
_reflns_number_gt 2650
_reflns_number_total 4044
_reflns_threshold_expression >2sigma(I)
_cod_data_source_file jo9004487_si_013.cif
_cod_data_source_block 103
_cod_depositor_comments
;
The following automatic conversions were performed:
'_symmetry_cell_setting' value 'Orthorhombic' changed to 'orthorhombic'
according to '/home/saulius/struct/CIF-dictionaries/cif_core.dic'
dictionary named 'cif_core.dic' version 2.4.1 from 2010-06-29.

Automatic conversion script
Id: cif_fix_enum 1527 2010-12-29 10:47:43Z saulius 
;
_cod_original_sg_symbol_H-M P2(1)2(1)2(1)
_cod_database_code 4024614

loop_
_symmetry_equiv_pos_as_xyz
'x, y, z'
'-x+1/2, -y, z+1/2'
'-x, y+1/2, -z+1/2'
'x+1/2, -y+1/2, -z'

loop_
_atom_site_label
_atom_site_type_symbol
_atom_site_fract_x
_atom_site_fract_y
_atom_site_fract_z
_atom_site_U_iso_or_equiv
_atom_site_adp_type
_atom_site_occupancy
_atom_site_symmetry_multiplicity
_atom_site_calc_flag
_atom_site_refinement_flags
_atom_site_disorder_assembly
_atom_site_disorder_group
O1 O 0.4930(3) 0.1824(3) 0.91953(15) 0.1276(12) Uani 1 1 d . . .
O2 O 0.3026(4) 0.2656(2) 0.89199(13) 0.1068(9) Uani 1 1 d . . .
O3 O -0.16482(19) -0.24497(12) 0.82518(10) 0.0599(5) Uani 1 1 d . . .
O1' O 0.1899(2) 0.01201(15) 0.89018(11) 0.0794(7) Uani 1 1 d . . .
N1 N 0.2219(2) 0.12017(15) 0.80246(12) 0.0540(5) Uani 1 1 d D . .
H1N H 0.190(3) 0.1583(19) 0.7646(11) 0.061(8) Uiso 1 1 d D . .
N2 N -0.0011(3) -0.13451(15) 0.85533(11) 0.0576(6) Uani 1 1 d D . .
H2N H 0.073(3) -0.120(3) 0.8854(15) 0.090(11) Uiso 1 1 d D . .
C1 C 0.3944(4) 0.1940(3) 0.88285(18) 0.0839(11) Uani 1 1 d . . .
C2 C 0.3661(3) 0.1304(2) 0.81939(16) 0.0663(8) Uani 1 1 d . . .
H2 H 0.4013 0.0633 0.8296 0.080 Uiso 1 1 calc R . .
C3 C 0.4472(3) 0.1706(3) 0.75662(18) 0.0770(9) Uani 1 1 d . . .
H3A H 0.4025 0.2307 0.7396 0.092 Uiso 1 1 calc R . .
H3B H 0.5384 0.1891 0.7724 0.092 Uiso 1 1 calc R . .
C4 C 0.4606(4) 0.0971(4) 0.6957(2) 0.1015(13) Uani 1 1 d . . .
H4 H 0.3682 0.0741 0.6835 0.122 Uiso 1 1 calc R . .
C5 C 0.5190(6) 0.1521(7) 0.6319(3) 0.179(3) Uani 1 1 d . . .
H5A H 0.6145 0.1659 0.6396 0.269 Uiso 1 1 calc R . .
H5B H 0.4703 0.2138 0.6254 0.269 Uiso 1 1 calc R . .
H5C H 0.5087 0.1112 0.5908 0.269 Uiso 1 1 calc R . .
C6 C 0.5455(5) 0.0053(4) 0.7162(4) 0.152(2) Uani 1 1 d . . .
H6A H 0.4949 -0.0344 0.7493 0.228 Uiso 1 1 calc R . .
H6B H 0.6304 0.0264 0.7371 0.228 Uiso 1 1 calc R . .
H6C H 0.5644 -0.0337 0.6749 0.228 Uiso 1 1 calc R . .
C7 C 0.3254(7) 0.3342(4) 0.9508(2) 0.146(2) Uani 1 1 d . . .
H7A H 0.2915 0.3993 0.9387 0.219 Uiso 1 1 calc R . .
H7B H 0.4219 0.3382 0.9607 0.219 Uiso 1 1 calc R . .
H7C H 0.2778 0.3101 0.9917 0.219 Uiso 1 1 calc R . .
C8 C -0.0682(3) -0.22119(16) 0.86333(12) 0.0471(5) Uani 1 1 d . . .
C9 C -0.0191(3) -0.28755(17) 0.92179(13) 0.0509(6) Uani 1 1 d . . .
C10 C -0.1119(3) -0.3554(2) 0.95031(16) 0.0684(7) Uani 1 1 d . . .
H10 H -0.2015 -0.3580 0.9335 0.082 Uiso 1 1 calc R . .
C11 C -0.0708(4) -0.4193(2) 1.0038(2) 0.0874(11) Uani 1 1 d . . .
H11 H -0.1336 -0.4637 1.0234 0.105 Uiso 1 1 calc R . .
C12 C 0.0613(5) -0.4174(3) 1.0277(2) 0.0922(11) Uani 1 1 d . . .
H12 H 0.0881 -0.4604 1.0636 0.111 Uiso 1 1 calc R . .
C13 C 0.1544(4) -0.3525(3) 0.99912(19) 0.0957(12) Uani 1 1 d . . .
H13 H 0.2449 -0.3524 1.0149 0.115 Uiso 1 1 calc R . .
C14 C 0.1140(3) -0.2868(2) 0.94671(17) 0.0718(8) Uani 1 1 d . . .
H14 H 0.1771 -0.2418 0.9282 0.086 Uiso 1 1 calc R . .
C1' C 0.1426(3) 0.05869(17) 0.83960(13) 0.0534(6) Uani 1 1 d . . .
C2' C -0.0079(3) 0.04435(17) 0.81902(13) 0.0508(6) Uani 1 1 d . . .
C3' C -0.0309(3) -0.06661(16) 0.79667(13) 0.0503(6) Uani 1 1 d . . .
H3' H -0.1288 -0.0738 0.7859 0.060 Uiso 1 1 calc R . .
C4' C 0.0468(3) -0.09658(17) 0.73123(14) 0.0554(6) Uani 1 1 d . . .
C5' C -0.0196(4) -0.1025(2) 0.66754(17) 0.0776(9) Uani 1 1 d . . .
H5' H -0.1133 -0.0896 0.6653 0.093 Uiso 1 1 calc R . .
C6' C 0.0510(6) -0.1277(3) 0.6063(2) 0.1062(14) Uani 1 1 d . . .
H6' H 0.0047 -0.1312 0.5636 0.127 Uiso 1 1 calc R . .
C7' C 0.1886(6) -0.1472(3) 0.6093(3) 0.1092(15) Uani 1 1 d . . .
H7' H 0.2366 -0.1626 0.5684 0.131 Uiso 1 1 calc R . .
C8' C 0.2554(4) -0.1439(2) 0.6721(2) 0.0934(12) Uani 1 1 d . . .
H8' H 0.3487 -0.1585 0.6742 0.112 Uiso 1 1 calc R . .
C9' C 0.1855(3) -0.1192(2) 0.73279(18) 0.0707(8) Uani 1 1 d . . .
H9' H 0.2322 -0.1178 0.7754 0.085 Uiso 1 1 calc R . .
C10' C -0.0534(3) 0.11196(18) 0.75827(15) 0.0596(7) Uani 1 1 d . . .
H10A H 0.0017 0.0983 0.7175 0.089 Uiso 1 1 calc R . .
H10B H -0.0424 0.1807 0.7717 0.089 Uiso 1 1 calc R . .
H10C H -0.1482 0.0993 0.7476 0.089 Uiso 1 1 calc R . .
C11' C -0.0958(4) 0.0680(2) 0.88402(18) 0.0809(10) Uani 1 1 d . . .
H11A H -0.1901 0.0521 0.8743 0.121 Uiso 1 1 calc R . .
H11B H -0.0880 0.1377 0.8952 0.121 Uiso 1 1 calc R . .
H11C H -0.0644 0.0289 0.9232 0.121 Uiso 1 1 calc R . .

loop_
_atom_site_aniso_label
_atom_site_aniso_U_11
_atom_site_aniso_U_22
_atom_site_aniso_U_33
_atom_site_aniso_U_23
_atom_site_aniso_U_13
_atom_site_aniso_U_12
O1 0.114(2) 0.166(3) 0.102(2) 0.008(2) -0.0569(17) -0.032(2)
O2 0.163(3) 0.0767(15) 0.0808(16) -0.0103(13) -0.0512(17) -0.0080(18)
O3 0.0666(10) 0.0476(9) 0.0654(11) -0.0022(8) -0.0039(9) -0.0121(9)
O1' 0.0966(15) 0.0704(12) 0.0711(13) 0.0299(11) -0.0318(12) -0.0267(12)
N1 0.0616(12) 0.0442(10) 0.0562(12) 0.0103(10) -0.0133(10) -0.0101(10)
N2 0.0748(14) 0.0422(10) 0.0559(12) 0.0105(9) -0.0115(11) -0.0159(11)
C1 0.099(2) 0.086(2) 0.0670(19) 0.0240(18) -0.0293(18) -0.040(2)
C2 0.0643(15) 0.0584(15) 0.0760(19) 0.0173(14) -0.0227(14) -0.0151(14)
C3 0.0630(16) 0.081(2) 0.088(2) 0.0101(18) -0.0130(16) -0.0180(16)
C4 0.0604(18) 0.133(3) 0.112(3) -0.019(3) 0.0007(19) -0.015(2)
C5 0.142(5) 0.269(8) 0.128(4) -0.020(5) 0.058(4) -0.054(6)
C6 0.080(3) 0.147(5) 0.230(7) -0.054(5) -0.007(4) 0.020(3)
C7 0.253(7) 0.109(3) 0.076(3) -0.024(2) -0.042(4) -0.041(4)
C8 0.0599(13) 0.0349(10) 0.0467(12) -0.0037(9) 0.0070(11) -0.0055(10)
C9 0.0677(15) 0.0353(10) 0.0497(13) 0.0004(10) 0.0104(11) -0.0056(11)
C10 0.0727(17) 0.0517(14) 0.0807(19) 0.0120(14) 0.0135(15) -0.0074(14)
C11 0.109(3) 0.0616(18) 0.092(2) 0.0321(17) 0.030(2) -0.0072(19)
C12 0.127(3) 0.071(2) 0.079(2) 0.0298(17) -0.009(2) -0.004(2)
C13 0.102(3) 0.081(2) 0.105(3) 0.034(2) -0.032(2) -0.016(2)
C14 0.0742(18) 0.0575(15) 0.084(2) 0.0204(15) -0.0064(16) -0.0149(14)
C1' 0.0748(16) 0.0345(11) 0.0509(14) 0.0027(10) -0.0130(12) -0.0093(11)
C2' 0.0643(14) 0.0371(10) 0.0511(13) 0.0017(10) -0.0007(12) -0.0044(11)
C3' 0.0619(14) 0.0378(10) 0.0512(13) 0.0056(10) -0.0051(11) -0.0080(11)
C4' 0.0724(16) 0.0312(10) 0.0625(16) 0.0012(10) 0.0004(13) -0.0033(11)
C5' 0.102(2) 0.0693(18) 0.0614(18) -0.0045(15) -0.0091(17) 0.0026(18)
C6' 0.162(4) 0.092(3) 0.064(2) -0.018(2) 0.004(3) -0.001(3)
C7' 0.155(4) 0.076(2) 0.097(3) -0.026(2) 0.046(3) -0.009(3)
C8' 0.097(3) 0.0559(18) 0.127(3) -0.018(2) 0.031(2) 0.0026(18)
C9' 0.0814(19) 0.0468(14) 0.084(2) -0.0037(14) 0.0028(17) 0.0033(14)
C10' 0.0592(14) 0.0412(12) 0.0786(18) 0.0106(12) -0.0070(13) 0.0002(11)
C11' 0.105(2) 0.0608(17) 0.077(2) -0.0067(16) 0.0257(19) -0.0053(17)

loop_
_atom_type_symbol
_atom_type_description
_atom_type_scat_dispersion_real
_atom_type_scat_dispersion_imag
_atom_type_scat_source
C C 0.0033 0.0000 'International Tables Vol C Tables 4.2.6.8 and 6.1.1.4'
H H 0.0000 0.0000 'International Tables Vol C Tables 4.2.6.8 and 6.1.1.4'
N N 0.0061 0.0000 'International Tables Vol C Tables 4.2.6.8 and 6.1.1.4'
O O 0.0106 0.0000 'International Tables Vol C Tables 4.2.6.8 and 6.1.1.4'

loop_
_geom_angle_atom_site_label_1
_geom_angle_atom_site_label_2
_geom_angle_atom_site_label_3
_geom_angle
_geom_angle_site_symmetry_1
_geom_angle_site_symmetry_3
_geom_angle_publ_flag
C1 O2 C7 116.9(3) . . ?
C1' N1 C2 120.2(2) . . ?
C1' N1 H1N 123.3(18) . . ?
C2 N1 H1N 116.5(18) . . ?
C8 N2 C3' 121.7(2) . . ?
C8 N2 H2N 119(2) . . ?
C3' N2 H2N 119(2) . . ?
O1 C1 O2 124.1(4) . . ?
O1 C1 C2 122.8(4) . . ?
O2 C1 C2 113.1(3) . . ?
N1 C2 C1 114.2(3) . . ?
N1 C2 C3 111.2(2) . . ?
C1 C2 C3 109.4(2) . . ?
N1 C2 H2 107.2 . . ?
C1 C2 H2 107.2 . . ?
C3 C2 H2 107.2 . . ?
C4 C3 C2 114.2(3) . . ?
C4 C3 H3A 108.7 . . ?
C2 C3 H3A 108.7 . . ?
C4 C3 H3B 108.7 . . ?
C2 C3 H3B 108.7 . . ?
H3A C3 H3B 107.6 . . ?
C3 C4 C5 108.9(4) . . ?
C3 C4 C6 111.8(4) . . ?
C5 C4 C6 112.8(5) . . ?
C3 C4 H4 107.7 . . ?
C5 C4 H4 107.7 . . ?
C6 C4 H4 107.7 . . ?
C4 C5 H5A 109.5 . . ?
C4 C5 H5B 109.5 . . ?
H5A C5 H5B 109.5 . . ?
C4 C5 H5C 109.5 . . ?
H5A C5 H5C 109.5 . . ?
H5B C5 H5C 109.5 . . ?
C4 C6 H6A 109.5 . . ?
C4 C6 H6B 109.5 . . ?
H6A C6 H6B 109.5 . . ?
C4 C6 H6C 109.5 . . ?
H6A C6 H6C 109.5 . . ?
H6B C6 H6C 109.5 . . ?
O2 C7 H7A 109.5 . . ?
O2 C7 H7B 109.5 . . ?
H7A C7 H7B 109.5 . . ?
O2 C7 H7C 109.5 . . ?
H7A C7 H7C 109.5 . . ?
H7B C7 H7C 109.5 . . ?
O3 C8 N2 122.0(2) . . ?
O3 C8 C9 121.8(2) . . ?
N2 C8 C9 116.2(2) . . ?
C14 C9 C10 118.8(3) . . ?
C14 C9 C8 123.3(2) . . ?
C10 C9 C8 117.9(3) . . ?
C11 C10 C9 120.0(3) . . ?
C11 C10 H10 120.0 . . ?
C9 C10 H10 120.0 . . ?
C12 C11 C10 120.3(3) . . ?
C12 C11 H11 119.9 . . ?
C10 C11 H11 119.9 . . ?
C11 C12 C13 120.3(3) . . ?
C11 C12 H12 119.9 . . ?
C13 C12 H12 119.9 . . ?
C12 C13 C14 120.0(4) . . ?
C12 C13 H13 120.0 . . ?
C14 C13 H13 120.0 . . ?
C9 C14 C13 120.6(3) . . ?
C9 C14 H14 119.7 . . ?
C13 C14 H14 119.7 . . ?
O1' C1' N1 120.6(3) . . ?
O1' C1' C2' 119.5(2) . . ?
N1 C1' C2' 119.9(2) . . ?
C1' C2' C10' 113.3(2) . . ?
C1' C2' C11' 107.6(2) . . ?
C10' C2' C11' 108.8(2) . . ?
C1' C2' C3' 109.1(2) . . ?
C10' C2' C3' 108.4(2) . . ?
C11' C2' C3' 109.6(2) . . ?
N2 C3' C4' 111.2(2) . . ?
N2 C3' C2' 110.7(2) . . ?
C4' C3' C2' 113.9(2) . . ?
N2 C3' H3' 106.9 . . ?
C4' C3' H3' 106.9 . . ?
C2' C3' H3' 106.9 . . ?
C5' C4' C9' 117.7(3) . . ?
C5' C4' C3' 120.3(3) . . ?
C9' C4' C3' 122.0(3) . . ?
C4' C5' C6' 121.1(4) . . ?
C4' C5' H5' 119.4 . . ?
C6' C5' H5' 119.4 . . ?
C7' C6' C5' 119.7(4) . . ?
C7' C6' H6' 120.1 . . ?
C5' C6' H6' 120.1 . . ?
C8' C7' C6' 119.9(4) . . ?
C8' C7' H7' 120.0 . . ?
C6' C7' H7' 120.0 . . ?
C7' C8' C9' 120.4(4) . . ?
C7' C8' H8' 119.8 . . ?
C9' C8' H8' 119.8 . . ?
C8' C9' C4' 121.1(3) . . ?
C8' C9' H9' 119.5 . . ?
C4' C9' H9' 119.5 . . ?
C2' C10' H10A 109.5 . . ?
C2' C10' H10B 109.5 . . ?
H10A C10' H10B 109.5 . . ?
C2' C10' H10C 109.5 . . ?
H10A C10' H10C 109.5 . . ?
H10B C10' H10C 109.5 . . ?
C2' C11' H11A 109.5 . . ?
C2' C11' H11B 109.5 . . ?
H11A C11' H11B 109.5 . . ?
C2' C11' H11C 109.5 . . ?
H11A C11' H11C 109.5 . . ?
H11B C11' H11C 109.5 . . ?

loop_
_geom_bond_atom_site_label_1
_geom_bond_atom_site_label_2
_geom_bond_distance
_geom_bond_site_symmetry_2
_geom_bond_publ_flag
O1 C1 1.197(4) . ?
O2 C1 1.322(5) . ?
O2 C7 1.464(4) . ?
O3 C8 1.230(3) . ?
O1' C1' 1.236(3) . ?
N1 C1' 1.331(3) . ?
N1 C2 1.447(3) . ?
N1 H1N 0.937(17) . ?
N2 C8 1.340(3) . ?
N2 C3' 1.467(3) . ?
N2 H2N 0.940(18) . ?
C1 C2 1.501(5) . ?
C2 C3 1.529(4) . ?
C2 H2 0.9800 . ?
C3 C4 1.524(6) . ?
C3 H3A 0.9700 . ?
C3 H3B 0.9700 . ?
C4 C5 1.528(7) . ?
C4 C6 1.531(7) . ?
C4 H4 0.9800 . ?
C5 H5A 0.9600 . ?
C5 H5B 0.9600 . ?
C5 H5C 0.9600 . ?
C6 H6A 0.9600 . ?
C6 H6B 0.9600 . ?
C6 H6C 0.9600 . ?
C7 H7A 0.9600 . ?
C7 H7B 0.9600 . ?
C7 H7C 0.9600 . ?
C8 C9 1.500(3) . ?
C9 C14 1.380(4) . ?
C9 C10 1.392(4) . ?
C10 C11 1.387(4) . ?
C10 H10 0.9300 . ?
C11 C12 1.365(6) . ?
C11 H11 0.9300 . ?
C12 C13 1.369(5) . ?
C12 H12 0.9300 . ?
C13 C14 1.385(4) . ?
C13 H13 0.9300 . ?
C14 H14 0.9300 . ?
C1' C2' 1.529(4) . ?
C2' C10' 1.532(4) . ?
C2' C11' 1.536(4) . ?
C2' C3' 1.561(3) . ?
C3' C4' 1.510(4) . ?
C3' H3' 0.9800 . ?
C4' C5' 1.375(4) . ?
C4' C9' 1.384(4) . ?
C5' C6' 1.393(6) . ?
C5' H5' 0.9300 . ?
C6' C7' 1.367(7) . ?
C6' H6' 0.9300 . ?
C7' C8' 1.361(6) . ?
C7' H7' 0.9300 . ?
C8' C9' 1.379(5) . ?
C8' H8' 0.9300 . ?
C9' H9' 0.9300 . ?
C10' H10A 0.9600 . ?
C10' H10B 0.9600 . ?
C10' H10C 0.9600 . ?
C11' H11A 0.9600 . ?
C11' H11B 0.9600 . ?
C11' H11C 0.9600 . ?

loop_
_geom_hbond_atom_site_label_D
_geom_hbond_atom_site_label_H
_geom_hbond_atom_site_label_A
_geom_hbond_distance_DH
_geom_hbond_distance_HA
_geom_hbond_distance_DA
_geom_hbond_angle_DHA
_geom_hbond_site_symmetry_A
N1 H1N O3 0.937(17) 2.155(18) 3.074(3) 167(2) 3_556
N2 H2N O1' 0.940(18) 2.10(3) 2.783(3) 128(3) .

loop_
_geom_torsion_atom_site_label_1
_geom_torsion_atom_site_label_2
_geom_torsion_atom_site_label_3
_geom_torsion_atom_site_label_4
_geom_torsion
_geom_torsion_site_symmetry_1
_geom_torsion_site_symmetry_2
_geom_torsion_site_symmetry_3
_geom_torsion_site_symmetry_4
_geom_torsion_publ_flag
C7 O2 C1 O1 0.2(5) . . . . ?
C7 O2 C1 C2 -177.3(3) . . . . ?
C1' N1 C2 C1 -77.1(3) . . . . ?
C1' N1 C2 C3 158.5(3) . . . . ?
O1 C1 C2 N1 151.5(3) . . . . ?
O2 C1 C2 N1 -31.0(4) . . . . ?
O1 C1 C2 C3 -83.1(4) . . . . ?
O2 C1 C2 C3 94.4(3) . . . . ?
N1 C2 C3 C4 -69.8(4) . . . . ?
C1 C2 C3 C4 163.2(3) . . . . ?
C2 C3 C4 C5 169.4(4) . . . . ?
C2 C3 C4 C6 -65.3(4) . . . . ?
C3' N2 C8 O3 -5.5(4) . . . . ?
C3' N2 C8 C9 174.8(2) . . . . ?
O3 C8 C9 C14 153.1(3) . . . . ?
N2 C8 C9 C14 -27.2(4) . . . . ?
O3 C8 C9 C10 -24.6(3) . . . . ?
N2 C8 C9 C10 155.2(2) . . . . ?
C14 C9 C10 C11 1.3(4) . . . . ?
C8 C9 C10 C11 179.1(3) . . . . ?
C9 C10 C11 C12 -1.3(5) . . . . ?
C10 C11 C12 C13 -0.1(6) . . . . ?
C11 C12 C13 C14 1.4(6) . . . . ?
C10 C9 C14 C13 0.0(5) . . . . ?
C8 C9 C14 C13 -177.6(3) . . . . ?
C12 C13 C14 C9 -1.4(5) . . . . ?
C2 N1 C1' O1' 2.2(4) . . . . ?
C2 N1 C1' C2' -176.9(2) . . . . ?
O1' C1' C2' C10' 176.5(2) . . . . ?
N1 C1' C2' C10' -4.4(3) . . . . ?
O1' C1' C2' C11' 56.1(3) . . . . ?
N1 C1' C2' C11' -124.8(3) . . . . ?
O1' C1' C2' C3' -62.7(3) . . . . ?
N1 C1' C2' C3' 116.4(3) . . . . ?
C8 N2 C3' C4' -84.0(3) . . . . ?
C8 N2 C3' C2' 148.3(2) . . . . ?
C1' C2' C3' N2 61.5(3) . . . . ?
C10' C2' C3' N2 -174.7(2) . . . . ?
C11' C2' C3' N2 -56.1(3) . . . . ?
C1' C2' C3' C4' -64.7(3) . . . . ?
C10' C2' C3' C4' 59.1(3) . . . . ?
C11' C2' C3' C4' 177.7(2) . . . . ?
N2 C3' C4' C5' 132.5(3) . . . . ?
C2' C3' C4' C5' -101.6(3) . . . . ?
N2 C3' C4' C9' -47.3(3) . . . . ?
C2' C3' C4' C9' 78.7(3) . . . . ?
C9' C4' C5' C6' -1.8(5) . . . . ?
C3' C4' C5' C6' 178.4(3) . . . . ?
C4' C5' C6' C7' 0.2(6) . . . . ?
C5' C6' C7' C8' 1.3(7) . . . . ?
C6' C7' C8' C9' -1.2(6) . . . . ?
C7' C8' C9' C4' -0.5(5) . . . . ?
C5' C4' C9' C8' 2.0(4) . . . . ?
C3' C4' C9' C8' -178.3(2) . . . . ?

loop_
_cod_related_entry_id
_cod_related_entry_database
_cod_related_entry_code
1 ChemSpider 30658977
